data_4073329
loop_
_publ_author_name
'Marion, Nicolas'
'Escudero-Ad\'an, Eduardo C.'
'Benet-Buchholz, Jordi'
'Stevens, Edwin D.'
'Fensterbank, Louis'
'Malacria, Max'
'Nolan, Steven P.'

_publ_section_title
;
 Synthesis, Characterization, and Structure of [GaCl3(NHC)] Complexes
;
_journal_issue 13
_journal_name_full Organometallics
_journal_page_first 3256
_journal_paper_doi 10.1021/om070241g
_journal_volume 26
_journal_year 2007
_chemical_formula_sum 'C11 H20 Cl3 Ga N2'
_chemical_formula_weight 356.36
_chemical_name_systematic
; 
 ? 
;
_space_group_IT_number 2
_symmetry_cell_setting triclinic
_symmetry_space_group_name_Hall '-P 1'
_symmetry_space_group_name_H-M 'P -1'
_atom_sites_solution_hydrogens geom
_atom_sites_solution_primary direct
_atom_sites_solution_secondary difmap
_audit_creation_method SHELXL-97
_cell_angle_alpha 100.038(3)
_cell_angle_beta 94.926(3)
_cell_angle_gamma 117.304(2)
_cell_formula_units_Z 2
_cell_length_a 9.3044(14)
_cell_length_b 9.5428(14)
_cell_length_c 10.4460(16)
_cell_measurement_reflns_used 10988
_cell_measurement_temperature 273(2)
_cell_measurement_theta_max 30.851
_cell_measurement_theta_min 2.475
_cell_volume 796.8(2)
_computing_cell_refinement 'Bruker SMART'
_computing_data_collection 'Bruker SMART'
_computing_data_reduction 'Bruker SAINT'
_computing_molecular_graphics 'Bruker SHELXTL'
_computing_publication_material 'Bruker SHELXTL'
_computing_structure_refinement 'SHELXL-97 (Sheldrick, 1997)'
_computing_structure_solution 'SHELXS-97 (Sheldrick, 1990)'
_diffrn_ambient_temperature 273(2)
_diffrn_measured_fraction_theta_full 0.995
_diffrn_measured_fraction_theta_max 0.995
_diffrn_measurement_device_type 'CCD area detector'
_diffrn_measurement_method 'phi and omega scans'
_diffrn_radiation_monochromator graphite
_diffrn_radiation_source 'fine-focus sealed tube'
_diffrn_radiation_type MoK\a
_diffrn_radiation_wavelength 0.71073
_diffrn_reflns_av_R_equivalents 0.0519
_diffrn_reflns_av_sigmaI/netI 0.0472
_diffrn_reflns_limit_h_max 11
_diffrn_reflns_limit_h_min -11
_diffrn_reflns_limit_k_max 11
_diffrn_reflns_limit_k_min -11
_diffrn_reflns_limit_l_max 12
_diffrn_reflns_limit_l_min -12
_diffrn_reflns_number 8352
_diffrn_reflns_theta_full 25.00
_diffrn_reflns_theta_max 25.00
_diffrn_reflns_theta_min 2.48
_exptl_absorpt_coefficient_mu 2.212
_exptl_absorpt_correction_T_max 0.672118
_exptl_absorpt_correction_T_min 0.411845
_exptl_absorpt_correction_type empirical
_exptl_crystal_colour colorless
_exptl_crystal_density_diffrn 1.485
_exptl_crystal_density_method 'not measured'
_exptl_crystal_description plate
_exptl_crystal_F_000 364
_exptl_crystal_size_max 0.5
_exptl_crystal_size_mid 0.3
_exptl_crystal_size_min 0.15
_refine_diff_density_max 1.619
_refine_diff_density_min -0.930
_refine_diff_density_rms 0.146
_refine_ls_extinction_method none
_refine_ls_goodness_of_fit_ref 1.134
_refine_ls_hydrogen_treatment mixed
_refine_ls_matrix_type full
_refine_ls_number_parameters 160
_refine_ls_number_reflns 2795
_refine_ls_number_restraints 140
_refine_ls_restrained_S_all 1.116
_refine_ls_R_factor_all 0.0486
_refine_ls_R_factor_gt 0.0456
_refine_ls_shift/su_max 0.002
_refine_ls_shift/su_mean 0.000
_refine_ls_structure_factor_coef Fsqd
_refine_ls_weighting_details 'calc w=1/[\s^2^(Fo^2^)+(0.0597P)^2^+1.8692P] where P=(Fo^2^+2Fc^2^)/3'
_refine_ls_weighting_scheme calc
_refine_ls_wR_factor_gt 0.1221
_refine_ls_wR_factor_ref 0.1236
_reflns_number_gt 2581
_reflns_number_total 2795
_reflns_threshold_expression >2sigma(I)
_cod_data_source_file om070241g-file002.cif
_cod_data_source_block nol238m
_cod_depositor_comments
;
The following automatic conversions were performed:

'_symmetry_cell_setting' value 'Triclinic' changed to 'triclinic'
according to /home/saulius/struct/CIF-dictionaries/cif_core.dic
dictionary named 'cif_core.dic' version 2.4.1 from 2010-06-29.

Automatic conversion script
Id: cif_fix_values 1715 2011-07-08 13:25:40Z adriana 
;
_cod_original_sg_symbol_H-M P(-1)
_cod_database_code 4073329

loop_
_symmetry_equiv_pos_as_xyz
'x, y, z'
'-x, -y, -z'

loop_
_atom_site_label
_atom_site_type_symbol
_atom_site_fract_x
_atom_site_fract_y
_atom_site_fract_z
_atom_site_U_iso_or_equiv
_atom_site_adp_type
_atom_site_occupancy
_atom_site_symmetry_multiplicity
_atom_site_calc_flag
_atom_site_refinement_flags
Ga1 Ga 0.62927(5) 0.15792(5) 0.27982(4) 0.01592(17) Uani 1 1 d U
Cl1 Cl 0.76258(13) 0.14007(15) 0.45500(11) 0.0301(3) Uani 1 1 d U
N1 N 0.2513(4) -0.0015(4) 0.2492(3) 0.0162(6) Uani 1 1 d U
C1 C 0.3919(5) -0.0139(4) 0.2503(4) 0.0151(7) Uani 1 1 d U
Cl2 Cl 0.73723(13) 0.11308(13) 0.10796(10) 0.0254(3) Uani 1 1 d U
N2 N 0.3441(4) -0.1746(4) 0.2254(3) 0.0157(6) Uani 1 1 d U
C2 C 0.1133(5) -0.1563(5) 0.2216(4) 0.0190(8) Uani 1 1 d U
Cl3 Cl 0.67665(13) 0.41038(12) 0.31216(13) 0.0339(3) Uani 1 1 d U
C3 C 0.1713(5) -0.2658(5) 0.2072(4) 0.0195(8) Uani 1 1 d U
C4 C 0.2521(5) 0.1575(5) 0.2736(4) 0.0216(8) Uani 1 1 d U
H4 H 0.3675 0.2420 0.3037 0.026 Uiso 1 1 calc R
C5 C 0.1908(6) 0.1845(5) 0.1444(5) 0.0301(10) Uani 1 1 d U
H5A H 0.2519 0.1695 0.0787 0.045 Uiso 1 1 calc R
H5B H 0.2061 0.2931 0.1594 0.045 Uiso 1 1 calc R
H5C H 0.0759 0.1080 0.1139 0.045 Uiso 1 1 calc R
C6 C 0.1610(6) 0.1781(6) 0.3837(5) 0.0327(10) Uani 1 1 d U
H6A H 0.0446 0.1208 0.3495 0.049 Uiso 1 1 calc R
H6B H 0.1961 0.2915 0.4167 0.049 Uiso 1 1 calc R
H6C H 0.1849 0.1351 0.4543 0.049 Uiso 1 1 calc R
C7 C 0.4612(5) -0.2412(5) 0.2225(4) 0.0200(8) Uani 1 1 d U
H7 H 0.5715 -0.1471 0.2389 0.024 Uiso 1 1 calc R
C8 C 0.4383(6) -0.3446(6) 0.0851(5) 0.0322(10) Uani 1 1 d U
H8A H 0.3367 -0.4448 0.0681 0.048 Uiso 1 1 calc R
H8B H 0.5284 -0.3673 0.0815 0.048 Uiso 1 1 calc R
H8C H 0.4353 -0.2865 0.0195 0.048 Uiso 1 1 calc R
C9 C 0.4587(6) -0.3235(6) 0.3358(5) 0.0319(10) Uani 1 1 d U
H9A H 0.4754 -0.2502 0.4182 0.048 Uiso 1 1 calc R
H9B H 0.5450 -0.3523 0.3380 0.048 Uiso 1 1 calc R
H9C H 0.3542 -0.4198 0.3225 0.048 Uiso 1 1 calc R
C10 C -0.0623(5) -0.1901(5) 0.2166(5) 0.0279(10) Uani 1 1 d U
H10A H -0.0833 -0.1756 0.3050 0.042 Uiso 1 1 calc R
H10B H -0.1358 -0.2998 0.1676 0.042 Uiso 1 1 calc R
H10C H -0.0797 -0.1163 0.1738 0.042 Uiso 1 1 calc R
C11 C 0.0726(5) -0.4468(5) 0.1866(5) 0.0294(10) Uani 1 1 d U
H11A H 0.0848 -0.4758 0.2688 0.044 Uiso 1 1 calc R
H11B H 0.1113 -0.4989 0.1220 0.044 Uiso 1 1 calc R
H11C H -0.0415 -0.4814 0.1559 0.044 Uiso 1 1 calc R

loop_
_atom_site_aniso_label
_atom_site_aniso_U_11
_atom_site_aniso_U_22
_atom_site_aniso_U_33
_atom_site_aniso_U_23
_atom_site_aniso_U_13
_atom_site_aniso_U_12
Ga1 0.0147(2) 0.0143(2) 0.0220(3) 0.00374(17) 0.00601(17) 0.00937(19)
Cl1 0.0269(6) 0.0443(7) 0.0244(5) 0.0068(5) 0.0021(4) 0.0224(5)
N1 0.0167(12) 0.0148(12) 0.0198(13) 0.0039(10) 0.0039(10) 0.0099(10)
C1 0.0168(17) 0.0135(16) 0.0188(18) 0.0043(14) 0.0033(14) 0.0104(14)
Cl2 0.0267(5) 0.0285(5) 0.0276(5) 0.0075(4) 0.0143(4) 0.0170(4)
N2 0.0168(12) 0.0125(12) 0.0229(13) 0.0030(10) 0.0049(10) 0.0115(10)
C2 0.0173(18) 0.0184(18) 0.024(2) 0.0066(16) 0.0049(16) 0.0100(15)
Cl3 0.0277(6) 0.0145(5) 0.0617(8) 0.0079(5) 0.0186(5) 0.0107(4)
C3 0.0208(19) 0.0167(18) 0.024(2) 0.0074(16) 0.0059(16) 0.0099(15)
C4 0.0172(19) 0.0154(18) 0.035(2) 0.0000(16) 0.0024(17) 0.0124(16)
C5 0.037(3) 0.023(2) 0.041(3) 0.0123(19) 0.010(2) 0.021(2)
C6 0.038(3) 0.034(2) 0.033(2) -0.001(2) 0.006(2) 0.026(2)
C7 0.0219(15) 0.0168(14) 0.0266(15) 0.0035(12) 0.0049(12) 0.0144(12)
C8 0.038(3) 0.028(2) 0.037(2) 0.0008(19) 0.014(2) 0.023(2)
C9 0.037(3) 0.034(2) 0.042(3) 0.017(2) 0.011(2) 0.028(2)
C10 0.018(2) 0.025(2) 0.041(3) 0.0095(19) 0.0045(18) 0.0112(18)
C11 0.023(2) 0.017(2) 0.049(3) 0.0098(19) 0.008(2) 0.0097(17)

loop_
_atom_type_symbol
_atom_type_description
_atom_type_scat_dispersion_real
_atom_type_scat_dispersion_imag
_atom_type_scat_source
C C 0.0033 0.0016 'International Tables Vol C Tables 4.2.6.8 and 6.1.1.4'
H H 0.0000 0.0000 'International Tables Vol C Tables 4.2.6.8 and 6.1.1.4'
N N 0.0061 0.0033 'International Tables Vol C Tables 4.2.6.8 and 6.1.1.4'
Cl Cl 0.1484 0.1585 'International Tables Vol C Tables 4.2.6.8 and 6.1.1.4'
Ga Ga 0.2307 1.6083 'International Tables Vol C Tables 4.2.6.8 and 6.1.1.4'

loop_
_geom_angle_atom_site_label_1
_geom_angle_atom_site_label_2
_geom_angle_atom_site_label_3
_geom_angle
C1 Ga1 Cl1 108.06(11)
C1 Ga1 Cl3 116.24(11)
Cl1 Ga1 Cl3 107.42(5)
C1 Ga1 Cl2 109.66(11)
Cl1 Ga1 Cl2 108.40(4)
Cl3 Ga1 Cl2 106.82(4)
C1 N1 C2 110.2(3)
C1 N1 C4 122.8(3)
C2 N1 C4 127.0(3)
N2 C1 N1 106.3(3)
N2 C1 Ga1 122.7(3)
N1 C1 Ga1 130.9(3)
C1 N2 C3 110.2(3)
C1 N2 C7 123.7(3)
C3 N2 C7 126.1(3)
C3 C2 N1 106.6(3)
C3 C2 C10 128.2(4)
N1 C2 C10 125.2(4)
C2 C3 N2 106.7(3)
C2 C3 C11 127.1(4)
N2 C3 C11 126.1(3)
N1 C4 C6 112.8(4)
N1 C4 C5 110.5(3)
C6 C4 C5 113.1(3)
N2 C7 C9 111.7(3)
N2 C7 C8 111.5(3)
C9 C7 C8 114.8(4)

loop_
_geom_bond_atom_site_label_1
_geom_bond_atom_site_label_2
_geom_bond_distance
Ga1 C1 2.011(4)
Ga1 Cl1 2.1975(11)
Ga1 Cl3 2.1976(11)
Ga1 Cl2 2.2025(11)
N1 C1 1.366(5)
N1 C2 1.401(5)
N1 C4 1.491(5)
C1 N2 1.353(5)
N2 C3 1.408(5)
N2 C7 1.492(5)
C2 C3 1.372(6)
C2 C10 1.507(6)
C3 C11 1.501(6)
C4 C6 1.524(6)
C4 C5 1.529(6)
C7 C9 1.527(6)
C7 C8 1.530(6)
